data_4088605
loop_
_publ_author_name
'Wit, Jan B. M.'
'de Jong, G. Bas'
'Schakel, Marius'
'Lutz, Martin'
'Ehlers, Andreas W.'
'Slootweg, J. Chris'
'Lammertsma, Koop'

_publ_section_title
;
 iPr2N--P&#x2550;Fe(CO)4 in Olefinic Solvents: A Reservoir of a Transient
 Phosphinidene Complex Capable of Substrate Hopping
;
_journal_issue 8
_journal_name_full Organometallics
_journal_page_first 1170
_journal_paper_doi 10.1021/acs.organomet.6b00227
_journal_volume 35
_journal_year 2016
_chemical_formula_moiety 'C18 H20 Fe N O4 P'
_chemical_formula_sum 'C18 H20 Fe N O4 P'
_chemical_formula_weight 401.17
_space_group_crystal_system triclinic
_space_group_IT_number 2
_space_group_name_Hall '-P 1'
_space_group_name_H-M_alt 'P -1'
_atom_sites_solution_hydrogens difmap
_atom_sites_solution_primary heavy
_atom_sites_solution_secondary difmap
_audit_creation_method SHELXL-2014/7
_cell_angle_alpha 98.0645(13)
_cell_angle_beta 96.1747(11)
_cell_angle_gamma 93.5514(11)
_cell_formula_units_Z 2
_cell_length_a 8.7551(2)
_cell_length_b 9.5037(2)
_cell_length_c 11.9710(2)
_cell_measurement_temperature 150(2)
_cell_volume 977.48(3)
_computing_cell_refinement 'DENZO 1.11.0'
_computing_data_collection 'Nonius COLLECT'
_computing_data_reduction 'DENZO 1.11.0'
_computing_structure_refinement 'SHELXL-2014/7 (Sheldrick, 2014)'
_computing_structure_solution 'DIRDIF-97 (Beurskens et al., 1997)'
_diffrn_ambient_temperature 150(2)
_diffrn_measured_fraction_theta_full 0.999
_diffrn_measured_fraction_theta_max 0.993
_diffrn_measurement_device_type 'Nonius KappaCCD'
_diffrn_radiation_type MoK\a
_diffrn_radiation_wavelength 0.71073
_diffrn_reflns_av_R_equivalents 0.0462
_diffrn_reflns_av_unetI/netI 0.0339
_diffrn_reflns_Laue_measured_fraction_full 0.999
_diffrn_reflns_Laue_measured_fraction_max 0.993
_diffrn_reflns_limit_h_max 11
_diffrn_reflns_limit_h_min -11
_diffrn_reflns_limit_k_max 12
_diffrn_reflns_limit_k_min -10
_diffrn_reflns_limit_l_max 15
_diffrn_reflns_limit_l_min -15
_diffrn_reflns_number 19911
_diffrn_reflns_point_group_measured_fraction_full 0.999
_diffrn_reflns_point_group_measured_fraction_max 0.993
_diffrn_reflns_theta_full 25.242
_diffrn_reflns_theta_max 27.533
_diffrn_reflns_theta_min 1.730
_diffrn_source 'rotating anode'
_exptl_absorpt_coefficient_mu 0.873
_exptl_absorpt_correction_T_max 0.81
_exptl_absorpt_correction_T_min 0.73
_exptl_absorpt_correction_type multi-scan
_exptl_absorpt_process_details PLATON-MULABS
_exptl_crystal_colour yellow
_exptl_crystal_density_diffrn 1.363
_exptl_crystal_description needle
_exptl_crystal_F_000 416
_exptl_crystal_size_max 0.60
_exptl_crystal_size_mid 0.27
_exptl_crystal_size_min 0.21
_refine_diff_density_max 0.438
_refine_diff_density_min -0.309
_refine_diff_density_rms 0.046
_refine_ls_extinction_method none
_refine_ls_goodness_of_fit_ref 1.053
_refine_ls_hydrogen_treatment refall
_refine_ls_matrix_type full
_refine_ls_number_parameters 306
_refine_ls_number_reflns 4489
_refine_ls_number_restraints 0
_refine_ls_restrained_S_all 1.053
_refine_ls_R_factor_all 0.0341
_refine_ls_R_factor_gt 0.0270
_refine_ls_shift/su_max 0.000
_refine_ls_shift/su_mean 0.000
_refine_ls_structure_factor_coef Fsqd
_refine_ls_weighting_details 'w=1/[\s^2^(Fo^2^)+(0.0272P)^2^+0.2809P] where P=(Fo^2^+2Fc^2^)/3'
_refine_ls_weighting_scheme calc
_refine_ls_wR_factor_gt 0.0660
_refine_ls_wR_factor_ref 0.0690
_reflns_Friedel_coverage 0.000
_reflns_number_gt 3930
_reflns_number_total 4489
_reflns_threshold_expression 'I > 2\s(I)'
_cod_data_source_file om6b00227_si_003.cif
_cod_data_source_block s2211a
_cod_database_code 4088605
_shelx_shelxl_version_number 2014/7
_shelx_space_group_comment
;
The symmetry employed for this shelxl refinement is uniquely defined
by the following loop, which should always be used as a source of
symmetry information in preference to the above space-group names.
They are only intended as comments.
;

loop_
_space_group_symop_operation_xyz
'x, y, z'
'-x, -y, -z'

loop_
_atom_site_label
_atom_site_type_symbol
_atom_site_fract_x
_atom_site_fract_y
_atom_site_fract_z
_atom_site_U_iso_or_equiv
_atom_site_adp_type
_atom_site_occupancy
_atom_site_site_symmetry_order
_atom_site_calc_flag
Fe1 Fe 0.23558(2) 0.57848(2) 0.21197(2) 0.02300(7) Uani 1 1 d
P1 P 0.29373(4) 0.38716(4) 0.29158(3) 0.02071(9) Uani 1 1 d
O1 O 0.17574(15) 0.82493(12) 0.09565(11) 0.0441(3) Uani 1 1 d
O2 O 0.13585(15) 0.37768(12) 0.00285(10) 0.0443(3) Uani 1 1 d
O3 O 0.00112(15) 0.63571(15) 0.36791(12) 0.0522(3) Uani 1 1 d
O4 O 0.54966(13) 0.70387(13) 0.29374(11) 0.0438(3) Uani 1 1 d
N1 N 0.45739(13) 0.31532(13) 0.26379(10) 0.0247(3) Uani 1 1 d
C1 C 0.14934(16) 0.26816(15) 0.32714(12) 0.0248(3) Uani 1 1 d
C2 C 0.22999(18) 0.34583(15) 0.41793(13) 0.0276(3) Uani 1 1 d
H2 H 0.2371(19) 0.3575(18) 0.4982(15) 0.034(4) Uiso 1 1 d
C3 C 0.02890(16) 0.15290(14) 0.29012(12) 0.0246(3) Uani 1 1 d
C4 C -0.01404(18) 0.10904(16) 0.17445(13) 0.0298(3) Uani 1 1 d
H4 H 0.031(2) 0.1595(19) 0.1217(15) 0.036(5) Uiso 1 1 d
C5 C -0.12385(19) -0.00369(17) 0.13749(15) 0.0347(4) Uani 1 1 d
H5 H -0.153(2) -0.0288(19) 0.0609(16) 0.041(5) Uiso 1 1 d
C6 C -0.19105(19) -0.07412(17) 0.21535(15) 0.0365(4) Uani 1 1 d
H6 H -0.265(2) -0.151(2) 0.1923(15) 0.041(5) Uiso 1 1 d
C7 C -0.15063(19) -0.03046(18) 0.33056(16) 0.0378(4) Uani 1 1 d
H7 H -0.192(2) -0.078(2) 0.3824(16) 0.043(5) Uiso 1 1 d
C8 C -0.04160(18) 0.08325(17) 0.36867(14) 0.0321(3) Uani 1 1 d
H8 H -0.011(2) 0.1148(19) 0.4483(16) 0.043(5) Uiso 1 1 d
C9 C 0.52340(18) 0.33556(19) 0.15718(14) 0.0339(3) Uani 1 1 d
H9 H 0.467(2) 0.4113(18) 0.1285(14) 0.033(4) Uiso 1 1 d
C10 C 0.6933(2) 0.3878(2) 0.1803(2) 0.0490(5) Uani 1 1 d
H10A H 0.713(2) 0.472(2) 0.2364(17) 0.045(5) Uiso 1 1 d
H10B H 0.753(2) 0.315(2) 0.2079(17) 0.053(6) Uiso 1 1 d
H10C H 0.727(3) 0.408(2) 0.112(2) 0.064(7) Uiso 1 1 d
C11 C 0.4939(3) 0.2012(3) 0.06904(17) 0.0535(5) Uani 1 1 d
H11A H 0.551(3) 0.120(2) 0.0920(17) 0.058(6) Uiso 1 1 d
H11B H 0.530(3) 0.223(3) 0.001(2) 0.074(7) Uiso 1 1 d
H11C H 0.379(3) 0.174(2) 0.0550(19) 0.072(7) Uiso 1 1 d
C12 C 0.53050(19) 0.20799(16) 0.32749(14) 0.0316(3) Uani 1 1 d
H12 H 0.614(2) 0.1811(18) 0.2875(14) 0.031(4) Uiso 1 1 d
C13 C 0.6003(3) 0.2755(3) 0.44580(18) 0.0547(5) Uani 1 1 d
H13A H 0.522(3) 0.314(2) 0.4903(19) 0.064(7) Uiso 1 1 d
H13B H 0.674(3) 0.352(3) 0.4420(19) 0.063(7) Uiso 1 1 d
H13C H 0.655(3) 0.210(2) 0.4841(19) 0.062(6) Uiso 1 1 d
C14 C 0.4284(3) 0.0725(2) 0.3294(3) 0.0561(6) Uani 1 1 d
H14A H 0.494(3) -0.005(2) 0.3506(18) 0.066(6) Uiso 1 1 d
H14B H 0.374(3) 0.042(2) 0.253(2) 0.066(7) Uiso 1 1 d
H14C H 0.353(3) 0.089(3) 0.383(2) 0.076(8) Uiso 1 1 d
C18 C 0.19656(18) 0.72943(16) 0.14148(13) 0.0304(3) Uani 1 1 d
C19 C 0.17393(17) 0.45761(16) 0.08401(13) 0.0298(3) Uani 1 1 d
C20 C 0.09217(19) 0.61215(16) 0.30771(14) 0.0331(3) Uani 1 1 d
C21 C 0.42652(18) 0.65460(15) 0.26112(13) 0.0299(3) Uani 1 1 d

loop_
_atom_site_aniso_label
_atom_site_aniso_U_11
_atom_site_aniso_U_22
_atom_site_aniso_U_33
_atom_site_aniso_U_23
_atom_site_aniso_U_13
_atom_site_aniso_U_12
Fe1 0.02175(12) 0.02082(11) 0.02667(12) 0.00451(8) 0.00323(8) 0.00063(8)
P1 0.01981(18) 0.01982(17) 0.02204(17) 0.00229(13) 0.00292(13) -0.00106(13)
O1 0.0497(8) 0.0336(6) 0.0534(7) 0.0188(6) 0.0058(6) 0.0102(5)
O2 0.0556(8) 0.0376(7) 0.0340(6) -0.0012(5) -0.0094(6) -0.0004(6)
O3 0.0469(8) 0.0552(8) 0.0616(8) 0.0105(7) 0.0297(7) 0.0151(6)
O4 0.0305(6) 0.0379(6) 0.0609(8) 0.0096(6) 0.0013(6) -0.0113(5)
N1 0.0216(6) 0.0259(6) 0.0271(6) 0.0046(5) 0.0029(5) 0.0030(5)
C1 0.0230(7) 0.0232(7) 0.0300(7) 0.0073(6) 0.0068(6) 0.0025(5)
C2 0.0311(8) 0.0276(7) 0.0253(7) 0.0057(6) 0.0073(6) 0.0013(6)
C3 0.0200(7) 0.0213(7) 0.0342(8) 0.0074(6) 0.0058(6) 0.0027(5)
C4 0.0285(8) 0.0275(8) 0.0342(8) 0.0042(6) 0.0106(6) -0.0010(6)
C5 0.0316(8) 0.0336(8) 0.0365(9) -0.0015(7) 0.0054(7) -0.0032(7)
C6 0.0261(8) 0.0294(8) 0.0531(10) 0.0074(7) 0.0031(7) -0.0052(6)
C7 0.0295(8) 0.0388(9) 0.0484(10) 0.0208(8) 0.0054(7) -0.0054(7)
C8 0.0278(8) 0.0352(8) 0.0350(9) 0.0143(7) 0.0012(6) -0.0018(6)
C9 0.0272(8) 0.0442(9) 0.0337(8) 0.0091(7) 0.0103(6) 0.0111(7)
C10 0.0313(10) 0.0527(12) 0.0690(14) 0.0167(11) 0.0206(9) 0.0066(9)
C11 0.0463(12) 0.0753(15) 0.0355(10) -0.0092(10) 0.0049(9) 0.0183(11)
C12 0.0280(8) 0.0293(8) 0.0380(8) 0.0074(7) 0.0004(7) 0.0071(6)
C13 0.0538(13) 0.0684(15) 0.0398(11) 0.0058(10) -0.0122(9) 0.0229(12)
C14 0.0458(12) 0.0301(10) 0.0973(19) 0.0240(11) 0.0086(12) 0.0077(8)
C18 0.0274(8) 0.0292(8) 0.0346(8) 0.0032(6) 0.0058(6) 0.0018(6)
C19 0.0294(8) 0.0276(8) 0.0331(8) 0.0103(6) -0.0003(6) 0.0022(6)
C20 0.0309(8) 0.0286(8) 0.0406(9) 0.0069(7) 0.0051(7) 0.0043(6)
C21 0.0335(8) 0.0230(7) 0.0347(8) 0.0087(6) 0.0061(6) 0.0003(6)

loop_
_atom_type_symbol
_atom_type_description
_atom_type_scat_dispersion_real
_atom_type_scat_dispersion_imag
_atom_type_scat_source
C C 0.0033 0.0016 'International Tables Vol C Tables 4.2.6.8 and 6.1.1.4'
H H 0.0000 0.0000 'International Tables Vol C Tables 4.2.6.8 and 6.1.1.4'
Fe Fe 0.3463 0.8444 'International Tables Vol C Tables 4.2.6.8 and 6.1.1.4'
N N 0.0061 0.0033 'International Tables Vol C Tables 4.2.6.8 and 6.1.1.4'
O O 0.0106 0.0060 'International Tables Vol C Tables 4.2.6.8 and 6.1.1.4'
P P 0.1023 0.0942 'International Tables Vol C Tables 4.2.6.8 and 6.1.1.4'

loop_
_geom_angle_atom_site_label_1
_geom_angle_atom_site_label_2
_geom_angle_atom_site_label_3
_geom_angle
C21 Fe1 C19 127.18(7)
C21 Fe1 C18 90.40(7)
C19 Fe1 C18 91.43(7)
C21 Fe1 C20 116.59(7)
C19 Fe1 C20 115.91(7)
C18 Fe1 C20 94.00(7)
C21 Fe1 P1 88.39(5)
C19 Fe1 P1 86.68(5)
C18 Fe1 P1 176.49(5)
C20 Fe1 P1 89.50(5)
N1 P1 C2 113.11(7)
N1 P1 C1 115.16(6)
C2 P1 C1 44.37(7)
N1 P1 Fe1 117.42(4)
C2 P1 Fe1 124.85(5)
C1 P1 Fe1 121.78(5)
C9 N1 C12 114.86(12)
C9 N1 P1 119.74(10)
C12 N1 P1 124.41(10)
C2 C1 C3 143.93(14)
C2 C1 P1 67.16(9)
C3 C1 P1 148.73(11)
C1 C2 P1 68.47(9)
C1 C2 H2 140.1(10)
P1 C2 H2 151.4(10)
C4 C3 C8 119.32(13)
C4 C3 C1 119.50(13)
C8 C3 C1 121.16(13)
C5 C4 C3 120.42(14)
C5 C4 H4 120.7(10)
C3 C4 H4 118.9(10)
C6 C5 C4 120.09(16)
C6 C5 H5 120.9(11)
C4 C5 H5 119.0(11)
C5 C6 C7 120.02(15)
C5 C6 H6 121.5(11)
C7 C6 H6 118.5(11)
C6 C7 C8 120.41(15)
C6 C7 H7 120.6(12)
C8 C7 H7 119.0(12)
C7 C8 C3 119.72(15)
C7 C8 H8 121.7(11)
C3 C8 H8 118.6(11)
N1 C9 C10 111.63(15)
N1 C9 C11 111.44(15)
C10 C9 C11 112.38(16)
N1 C9 H9 104.5(10)
C10 C9 H9 107.7(10)
C11 C9 H9 108.7(10)
C9 C10 H10A 113.1(12)
C9 C10 H10B 110.2(12)
H10A C10 H10B 107.0(17)
C9 C10 H10C 108.4(14)
H10A C10 H10C 109.1(18)
H10B C10 H10C 109.0(18)
C9 C11 H11A 112.9(12)
C9 C11 H11B 107.5(15)
H11A C11 H11B 107.1(19)
C9 C11 H11C 108.8(13)
H11A C11 H11C 110.6(18)
H11B C11 H11C 109.8(19)
N1 C12 C13 111.12(14)
N1 C12 C14 115.11(14)
C13 C12 C14 112.02(19)
N1 C12 H12 104.4(10)
C13 C12 H12 106.4(10)
C14 C12 H12 107.0(10)
C12 C13 H13A 111.3(13)
C12 C13 H13B 110.6(14)
H13A C13 H13B 107.5(19)
C12 C13 H13C 111.6(13)
H13A C13 H13C 110.4(19)
H13B C13 H13C 105.2(19)
C12 C14 H14A 109.7(13)
C12 C14 H14B 108.4(14)
H14A C14 H14B 109.0(19)
C12 C14 H14C 111.4(15)
H14A C14 H14C 109.4(19)
H14B C14 H14C 109(2)
O1 C18 Fe1 178.07(14)
O2 C19 Fe1 178.52(14)
O3 C20 Fe1 178.86(15)
O4 C21 Fe1 179.47(14)

loop_
_geom_bond_atom_site_label_1
_geom_bond_atom_site_label_2
_geom_bond_distance
Fe1 C21 1.7842(16)
Fe1 C19 1.7913(15)
Fe1 C18 1.7958(16)
Fe1 C20 1.8024(17)
Fe1 P1 2.2294(4)
P1 N1 1.6703(12)
P1 C2 1.7534(15)
P1 C1 1.7697(14)
O1 C18 1.1387(19)
O2 C19 1.1506(18)
O3 C20 1.143(2)
O4 C21 1.1531(18)
N1 C9 1.4878(19)
N1 C12 1.4919(19)
C1 C2 1.330(2)
C1 C3 1.4589(19)
C2 H2 0.947(17)
C3 C4 1.392(2)
C3 C8 1.397(2)
C4 C5 1.384(2)
C4 H4 0.947(18)
C5 C6 1.381(2)
C5 H5 0.918(18)
C6 C7 1.384(3)
C6 H6 0.934(19)
C7 C8 1.388(2)
C7 H7 0.910(19)
C8 H8 0.961(18)
C9 C10 1.522(2)
C9 C11 1.527(3)
C9 H9 0.977(18)
C10 H10A 0.96(2)
C10 H10B 0.97(2)
C10 H10C 0.94(2)
C11 H11A 1.00(2)
C11 H11B 0.95(3)
C11 H11C 1.01(3)
C12 C13 1.517(2)
C12 C14 1.526(2)
C12 H12 0.942(18)
C13 H13A 0.97(2)
C13 H13B 0.95(2)
C13 H13C 0.94(2)
C14 H14A 1.00(2)
C14 H14B 0.98(2)
C14 H14C 0.98(3)

loop_
_geom_torsion_atom_site_label_1
_geom_torsion_atom_site_label_2
_geom_torsion_atom_site_label_3
_geom_torsion_atom_site_label_4
_geom_torsion
C2 P1 N1 C9 177.56(11)
C1 P1 N1 C9 128.72(11)
Fe1 P1 N1 C9 -25.31(12)
C2 P1 N1 C12 9.49(14)
C1 P1 N1 C12 -39.35(13)
Fe1 P1 N1 C12 166.62(10)
N1 P1 C1 C2 98.05(10)
Fe1 P1 C1 C2 -109.15(9)
N1 P1 C1 C3 -76.9(2)
C2 P1 C1 C3 -175.0(3)
Fe1 P1 C1 C3 75.9(2)
C3 C1 C2 P1 175.5(2)
N1 P1 C2 C1 -102.99(9)
Fe1 P1 C2 C1 101.87(9)
C2 C1 C3 C4 -179.3(2)
P1 C1 C3 C4 -7.3(3)
C2 C1 C3 C8 -0.9(3)
P1 C1 C3 C8 171.14(17)
C8 C3 C4 C5 -0.9(2)
C1 C3 C4 C5 177.52(14)
C3 C4 C5 C6 -0.4(3)
C4 C5 C6 C7 1.1(3)
C5 C6 C7 C8 -0.6(3)
C6 C7 C8 C3 -0.7(3)
C4 C3 C8 C7 1.4(2)
C1 C3 C8 C7 -176.96(15)
C12 N1 C9 C10 -61.02(18)
P1 N1 C9 C10 129.81(14)
C12 N1 C9 C11 65.55(18)
P1 N1 C9 C11 -103.62(15)
C9 N1 C12 C13 119.71(17)
P1 N1 C12 C13 -71.70(18)
C9 N1 C12 C14 -111.61(18)
P1 N1 C12 C14 57.0(2)
